data_7130518
loop_
_publ_author_name
'Kaniewska-Laskowska, Kinga'
'Klimsiak, Katarzyna'
'Szynkiewicz, Natalia'
'Chojnacki, Jaros\/law'
'Grubba, Rafa\/l'

_publ_section_title
;
 Phosphinoborinium cation: a synthon for cationic B-P bond systems
;
_journal_name_full 'Chemical Communications'
_journal_paper_doi 10.1039/D2CC02933B
_journal_year 2022
_chemical_formula_moiety 'C22 H36 B Br N P'
_chemical_formula_sum 'C22 H36 B Br N P'
_chemical_formula_weight 436.21
_space_group_crystal_system triclinic
_space_group_IT_number 2
_space_group_name_Hall '-P 1'
_space_group_name_H-M_alt 'P -1'
_atom_sites_solution_hydrogens geom
_atom_sites_solution_primary dual
_audit_creation_date 2021-02-24
_audit_creation_method
;
Olex2 1.2
(compiled 2018.05.29 svn.r3508 for OlexSys, GUI svn.r5506)
;
_audit_update_record
;
2022-03-30 deposited with the CCDC.	2022-08-12 downloaded from the CCDC.
;
_cell_angle_alpha 78.12(2)
_cell_angle_beta 89.80(3)
_cell_angle_gamma 71.83(2)
_cell_formula_units_Z 2
_cell_length_a 9.933(4)
_cell_length_b 10.340(3)
_cell_length_c 11.952(3)
_cell_measurement_reflns_used 5863
_cell_measurement_temperature 120
_cell_measurement_theta_max 26.98
_cell_measurement_theta_min 1.82
_cell_volume 1138.9(7)
_computing_cell_refinement 'X-Area Recipe 1.33.0.0 (STOE, 2015)'
_computing_data_collection 'X-Area WinXpose 2.0.22.0 (STOE, 2016)'
_computing_data_reduction 'X-Area Integrate 1.72.0.0 (STOE, 2018) X-Area LANA 1.71.6.0 (STOE, 2017)'
_computing_molecular_graphics 'Olex2 (Dolomanov et al., 2009)'
_computing_publication_material 'Olex2 (Dolomanov et al., 2009)'
_computing_structure_refinement 'ShelXL (Sheldrick, 2015)'
_computing_structure_solution 'ShelXT (Sheldrick, 2015)'
_diffrn_ambient_temperature 120
_diffrn_detector_area_resol_mean 6.67
_diffrn_measured_fraction_theta_full 0.993
_diffrn_measured_fraction_theta_max 0.984
_diffrn_measurement_device_type 'STOE IPDS 2T'
_diffrn_measurement_method 'rotation method, \w scans'
_diffrn_radiation_type MoK\a
_diffrn_radiation_wavelength 0.71073
_diffrn_reflns_av_R_equivalents 0.0376
_diffrn_reflns_av_unetI/netI 0.0436
_diffrn_reflns_Laue_measured_fraction_full 0.993
_diffrn_reflns_Laue_measured_fraction_max 0.984
_diffrn_reflns_limit_h_max 13
_diffrn_reflns_limit_h_min -13
_diffrn_reflns_limit_k_max 14
_diffrn_reflns_limit_k_min -14
_diffrn_reflns_limit_l_max 16
_diffrn_reflns_limit_l_min -16
_diffrn_reflns_number 13150
_diffrn_reflns_point_group_measured_fraction_full 0.993
_diffrn_reflns_point_group_measured_fraction_max 0.984
_diffrn_reflns_theta_full 25.242
_diffrn_reflns_theta_max 29.228
_diffrn_reflns_theta_min 2.440
_diffrn_source 'GeniX Mo, 0.05 x 0.05 mm2 microfocus'
_exptl_absorpt_coefficient_mu 1.881
_exptl_absorpt_correction_T_max 0.6451
_exptl_absorpt_correction_T_min 0.2462
_exptl_absorpt_correction_type multi-scan
_exptl_absorpt_process_details
'STOE X-Red32, absorption correction by Gaussian integration, analogous to P. Coppens, "The Evaluation of Absorption and Extinction in Single-Crystal Structure Analysis", published in: F. R. Ahmed (Editor), "Crystallographic Computing", Munksgaard, Copenhagen (1970), 255 - 270. Afterwards scaling of reflection intensities was performed within STOE LANA. J. Koziskova, F. Hahn, J. Richter, J. Kozisek, "Comparison of different absorption corrections on the model structure of tetrakis(\m~2~-acetato)- diaqua-di-copper(II)", Acta Chimica Slovaca, vol. 9, no. 2, 2016, pp. 136 - 140. Finally a spherical absorption correction was done within STOE LANA.'
_exptl_crystal_colour colourless
_exptl_crystal_colour_primary colourless
_exptl_crystal_density_diffrn 1.272
_exptl_crystal_density_method 'not measured'
_exptl_crystal_description fragment
_exptl_crystal_F_000 460
_exptl_crystal_size_max 0.41
_exptl_crystal_size_mid 0.24
_exptl_crystal_size_min 0.21
_refine_diff_density_max 0.457
_refine_diff_density_min -0.461
_refine_diff_density_rms 0.073
_refine_ls_extinction_method none
_refine_ls_goodness_of_fit_ref 1.060
_refine_ls_hydrogen_treatment constr
_refine_ls_matrix_type full
_refine_ls_number_parameters 238
_refine_ls_number_reflns 6101
_refine_ls_number_restraints 0
_refine_ls_restrained_S_all 1.060
_refine_ls_R_factor_all 0.0469
_refine_ls_R_factor_gt 0.0343
_refine_ls_shift/su_max 0.001
_refine_ls_shift/su_mean 0.000
_refine_ls_structure_factor_coef Fsqd
_refine_ls_weighting_details 'w=1/[\s^2^(Fo^2^)+(0.0547P)^2^] where P=(Fo^2^+2Fc^2^)/3'
_refine_ls_weighting_scheme calc
_refine_ls_wR_factor_gt 0.0865
_refine_ls_wR_factor_ref 0.0907
_reflns_Friedel_coverage 0.000
_reflns_number_gt 5007
_reflns_number_total 6101
_reflns_threshold_expression 'I > 2\s(I)'
_cod_data_source_file d2cc02933b2.cif
_cod_data_source_block 1
_cod_original_cell_volume 1139.0(6)
_cod_database_code 7130518
_shelx_shelxl_version_number 2018/1
_shelx_space_group_comment
;
The symmetry employed for this shelxl refinement is uniquely defined
by the following loop, which should always be used as a source of
symmetry information in preference to the above space-group names.
They are only intended as comments.
;
_shelx_estimated_absorpt_t_max 0.693
_shelx_estimated_absorpt_t_min 0.513
_olex2_refinement_description
;
1. Fixed Uiso
 At 1.2 times of:
  All C(H) groups, All C(H,H) groups
 At 1.5 times of:
  All C(H,H,H) groups
2.a Ternary CH refined with riding coordinates:
 C11(H11), C17(H17)
2.b Secondary CH2 refined with riding coordinates:
 C12(H12A,H12B), C13(H13A,H13B), C14(H14A,H14B), C15(H15A,H15B), C16(H16A,
 H16B), C18(H18A,H18B), C19(H19A,H19B), C20(H20A,H20B), C21(H21A,H21B),
 C22(H22A,H22B)
2.c Aromatic/amide H refined with riding coordinates:
 C6(H6), C7(H7), C8(H8), C9(H9), C10(H10)
2.d Idealised Me refined as rotating group:
 C2(H2A,H2B,H2C), C3(H3A,H3B,H3C), C4(H4A,H4B,H4C)
;
_olex2_submission_special_instructions 'No special instructions were received'

loop_
_space_group_symop_operation_xyz
'x, y, z'
'-x, -y, -z'

loop_
_atom_site_label
_atom_site_type_symbol
_atom_site_fract_x
_atom_site_fract_y
_atom_site_fract_z
_atom_site_U_iso_or_equiv
_atom_site_adp_type
_atom_site_occupancy
_atom_site_site_symmetry_order
_atom_site_calc_flag
_atom_site_refinement_flags_posn
_atom_site_refinement_flags_adp
_atom_site_refinement_flags_occupancy
_atom_site_disorder_assembly
_atom_site_disorder_group
Br1 Br 0.63373(2) 0.57107(2) 0.17299(2) 0.02581(7) Uani 1 1 d . . . . .
C1 C 0.33530(18) 0.88644(16) 0.17743(14) 0.0177(3) Uani 1 1 d . . . . .
P1 P 0.30531(4) 0.72136(4) 0.25668(3) 0.01478(9) Uani 1 1 d . . . . .
N1 N 0.45851(15) 0.42411(14) 0.30762(12) 0.0155(3) Uani 1 1 d . . . . .
B1 B 0.46256(19) 0.55404(19) 0.24937(15) 0.0150(3) Uani 1 1 d . . . . .
C2 C 0.1990(2) 1.00341(18) 0.19049(18) 0.0256(4) Uani 1 1 d . . . . .
H2A H 0.118288 0.993032 0.150507 0.038 Uiso 1 1 calc GR . . . .
H2B H 0.210054 1.094165 0.157340 0.038 Uiso 1 1 calc GR . . . .
H2C H 0.182056 0.997415 0.271939 0.038 Uiso 1 1 calc GR . . . .
C3 C 0.3596(2) 0.8961(2) 0.05056(16) 0.0267(4) Uani 1 1 d . . . . .
H3A H 0.446013 0.821857 0.041456 0.040 Uiso 1 1 calc GR . . . .
H3B H 0.370139 0.986938 0.017069 0.040 Uiso 1 1 calc GR . . . .
H3C H 0.278273 0.885579 0.011482 0.040 Uiso 1 1 calc GR . . . .
C4 C 0.4585(2) 0.90719(18) 0.24033(17) 0.0249(4) Uani 1 1 d . . . . .
H4A H 0.438257 0.906126 0.320752 0.037 Uiso 1 1 calc GR . . . .
H4B H 0.470033 0.996922 0.204337 0.037 Uiso 1 1 calc GR . . . .
H4C H 0.546149 0.831799 0.236131 0.037 Uiso 1 1 calc GR . . . .
C5 C 0.16522(18) 0.70596(16) 0.16470(14) 0.0163(3) Uani 1 1 d . . . . .
C6 C 0.02505(19) 0.75017(17) 0.19602(16) 0.0213(3) Uani 1 1 d . . . . .
H6 H 0.005345 0.787095 0.262972 0.026 Uiso 1 1 calc R . . . .
C7 C -0.0860(2) 0.74095(19) 0.13072(17) 0.0253(4) Uani 1 1 d . . . . .
H7 H -0.180713 0.772760 0.152596 0.030 Uiso 1 1 calc R . . . .
C8 C -0.0586(2) 0.68562(19) 0.03422(17) 0.0260(4) Uani 1 1 d . . . . .
H8 H -0.134029 0.677359 -0.009447 0.031 Uiso 1 1 calc R . . . .
C9 C 0.0795(2) 0.64209(19) 0.00113(16) 0.0245(4) Uani 1 1 d . . . . .
H9 H 0.098317 0.605866 -0.066209 0.029 Uiso 1 1 calc R . . . .
C10 C 0.19038(19) 0.65135(18) 0.06623(15) 0.0201(3) Uani 1 1 d . . . . .
H10 H 0.284719 0.620068 0.043431 0.024 Uiso 1 1 calc R . . . .
C11 C 0.57608(17) 0.28801(16) 0.32911(14) 0.0163(3) Uani 1 1 d . . . . .
H11 H 0.534955 0.218838 0.375172 0.020 Uiso 1 1 calc R . . . .
C12 C 0.69914(19) 0.28796(17) 0.40542(15) 0.0212(4) Uani 1 1 d . . . . .
H12A H 0.662421 0.320276 0.475353 0.025 Uiso 1 1 calc R . . . .
H12B H 0.746835 0.352898 0.364025 0.025 Uiso 1 1 calc R . . . .
C13 C 0.80601(19) 0.14067(18) 0.43881(16) 0.0238(4) Uani 1 1 d . . . . .
H13A H 0.888358 0.142802 0.483977 0.029 Uiso 1 1 calc R . . . .
H13B H 0.760870 0.078218 0.487437 0.029 Uiso 1 1 calc R . . . .
C14 C 0.85694(18) 0.08387(18) 0.33318(16) 0.0226(4) Uani 1 1 d . . . . .
H14A H 0.922488 -0.012634 0.357112 0.027 Uiso 1 1 calc R . . . .
H14B H 0.909838 0.141391 0.288202 0.027 Uiso 1 1 calc R . . . .
C15 C 0.73290(19) 0.08465(18) 0.25862(15) 0.0221(4) Uani 1 1 d . . . . .
H15A H 0.684685 0.021103 0.301544 0.027 Uiso 1 1 calc R . . . .
H15B H 0.768852 0.049928 0.189452 0.027 Uiso 1 1 calc R . . . .
C16 C 0.62566(19) 0.23215(17) 0.22234(15) 0.0195(3) Uani 1 1 d . . . . .
H16A H 0.670785 0.294330 0.173347 0.023 Uiso 1 1 calc R . . . .
H16B H 0.543304 0.229288 0.177648 0.023 Uiso 1 1 calc R . . . .
C17 C 0.32575(17) 0.41323(16) 0.36018(14) 0.0161(3) Uani 1 1 d . . . . .
H17 H 0.257973 0.510369 0.346228 0.019 Uiso 1 1 calc R . . . .
C18 C 0.34386(19) 0.35965(18) 0.49057(15) 0.0212(3) Uani 1 1 d . . . . .
H18A H 0.408925 0.262533 0.509448 0.025 Uiso 1 1 calc R . . . .
H18B H 0.385993 0.417811 0.526081 0.025 Uiso 1 1 calc R . . . .
C19 C 0.1997(2) 0.3653(2) 0.53815(17) 0.0271(4) Uani 1 1 d . . . . .
H19A H 0.212902 0.325492 0.621629 0.033 Uiso 1 1 calc R . . . .
H19B H 0.138444 0.463639 0.526207 0.033 Uiso 1 1 calc R . . . .
C20 C 0.1265(2) 0.2847(2) 0.48044(19) 0.0306(4) Uani 1 1 d . . . . .
H20A H 0.182170 0.184350 0.500183 0.037 Uiso 1 1 calc R . . . .
H20B H 0.031213 0.295620 0.509858 0.037 Uiso 1 1 calc R . . . .
C21 C 0.1114(2) 0.3349(2) 0.35088(18) 0.0279(4) Uani 1 1 d . . . . .
H21A H 0.045526 0.431574 0.330605 0.034 Uiso 1 1 calc R . . . .
H21B H 0.070279 0.275328 0.316303 0.034 Uiso 1 1 calc R . . . .
C22 C 0.25546(19) 0.33037(18) 0.30158(16) 0.0217(3) Uani 1 1 d . . . . .
H22A H 0.317918 0.232433 0.313526 0.026 Uiso 1 1 calc R . . . .
H22B H 0.241481 0.370302 0.218133 0.026 Uiso 1 1 calc R . . . .

loop_
_atom_site_aniso_label
_atom_site_aniso_U_11
_atom_site_aniso_U_22
_atom_site_aniso_U_33
_atom_site_aniso_U_23
_atom_site_aniso_U_13
_atom_site_aniso_U_12
Br1 0.01917(10) 0.02025(10) 0.03729(12) -0.00445(7) 0.01365(7) -0.00651(7)
C1 0.0205(8) 0.0140(7) 0.0188(8) -0.0014(6) 0.0013(6) -0.0070(6)
P1 0.01565(19) 0.01390(18) 0.01442(19) -0.00349(15) 0.00229(15) -0.00390(15)
N1 0.0136(6) 0.0150(6) 0.0167(6) -0.0036(5) 0.0026(5) -0.0029(5)
B1 0.0126(8) 0.0187(8) 0.0138(8) -0.0047(7) 0.0028(6) -0.0044(6)
C2 0.0238(9) 0.0153(7) 0.0348(10) -0.0036(7) 0.0013(8) -0.0031(7)
C3 0.0343(10) 0.0269(9) 0.0200(8) 0.0001(7) 0.0029(8) -0.0146(8)
C4 0.0266(9) 0.0190(8) 0.0306(10) -0.0043(7) -0.0024(8) -0.0101(7)
C5 0.0171(7) 0.0136(7) 0.0172(7) -0.0017(6) 0.0022(6) -0.0043(6)
C6 0.0198(8) 0.0182(8) 0.0241(8) -0.0039(7) 0.0052(7) -0.0041(6)
C7 0.0169(8) 0.0225(8) 0.0335(10) -0.0013(7) 0.0011(7) -0.0052(7)
C8 0.0245(9) 0.0228(8) 0.0301(9) -0.0001(7) -0.0049(7) -0.0103(7)
C9 0.0280(9) 0.0251(9) 0.0222(9) -0.0079(7) -0.0005(7) -0.0092(7)
C10 0.0203(8) 0.0205(8) 0.0195(8) -0.0058(6) 0.0031(6) -0.0054(6)
C11 0.0137(7) 0.0145(7) 0.0184(8) -0.0037(6) 0.0022(6) -0.0011(6)
C12 0.0215(8) 0.0186(8) 0.0218(8) -0.0081(7) -0.0028(7) -0.0016(6)
C13 0.0207(8) 0.0222(8) 0.0249(9) -0.0075(7) -0.0058(7) -0.0002(7)
C14 0.0173(8) 0.0198(8) 0.0274(9) -0.0068(7) 0.0025(7) -0.0004(6)
C15 0.0231(9) 0.0199(8) 0.0221(8) -0.0100(7) 0.0019(7) -0.0017(7)
C16 0.0196(8) 0.0195(8) 0.0182(8) -0.0085(6) 0.0002(6) -0.0016(6)
C17 0.0150(7) 0.0141(7) 0.0181(7) -0.0019(6) 0.0047(6) -0.0041(6)
C18 0.0198(8) 0.0221(8) 0.0191(8) -0.0032(7) 0.0057(6) -0.0038(6)
C19 0.0242(9) 0.0295(9) 0.0247(9) -0.0030(8) 0.0108(7) -0.0063(7)
C20 0.0253(9) 0.0230(9) 0.0431(12) -0.0014(8) 0.0141(9) -0.0107(7)
C21 0.0225(9) 0.0259(9) 0.0397(11) -0.0090(8) 0.0056(8) -0.0127(7)
C22 0.0190(8) 0.0241(8) 0.0252(9) -0.0085(7) 0.0035(7) -0.0095(7)

loop_
_atom_type_symbol
_atom_type_description
_atom_type_scat_dispersion_real
_atom_type_scat_dispersion_imag
_atom_type_scat_source
C C 0.0033 0.0016 'International Tables Vol C Tables 4.2.6.8 and 6.1.1.4'
H H 0.0000 0.0000 'International Tables Vol C Tables 4.2.6.8 and 6.1.1.4'
B B 0.0013 0.0007 'International Tables Vol C Tables 4.2.6.8 and 6.1.1.4'
Br Br -0.2901 2.4595 'International Tables Vol C Tables 4.2.6.8 and 6.1.1.4'
N N 0.0061 0.0033 'International Tables Vol C Tables 4.2.6.8 and 6.1.1.4'
P P 0.1023 0.0942 'International Tables Vol C Tables 4.2.6.8 and 6.1.1.4'

loop_
_geom_angle_atom_site_label_1
_geom_angle_atom_site_label_2
_geom_angle_atom_site_label_3
_geom_angle
_geom_angle_site_symmetry_1
_geom_angle_site_symmetry_3
_geom_angle_publ_flag
C2 C1 P1 104.54(12) . . ?
C3 C1 P1 116.09(13) . . ?
C3 C1 C2 108.93(15) . . ?
C3 C1 C4 110.75(16) . . ?
C4 C1 P1 108.37(11) . . ?
C4 C1 C2 107.71(15) . . ?
C1 P1 B1 112.92(8) . . ?
C5 P1 C1 102.52(8) . . ?
C5 P1 B1 101.88(8) . . ?
B1 N1 C11 127.94(14) . . ?
B1 N1 C17 118.99(13) . . ?
C17 N1 C11 113.04(13) . . ?
P1 B1 Br1 119.93(10) . . ?
N1 B1 Br1 120.09(12) . . ?
N1 B1 P1 119.70(13) . . ?
C1 C2 H2A 109.5 . . ?
C1 C2 H2B 109.5 . . ?
C1 C2 H2C 109.5 . . ?
H2A C2 H2B 109.5 . . ?
H2A C2 H2C 109.5 . . ?
H2B C2 H2C 109.5 . . ?
C1 C3 H3A 109.5 . . ?
C1 C3 H3B 109.5 . . ?
C1 C3 H3C 109.5 . . ?
H3A C3 H3B 109.5 . . ?
H3A C3 H3C 109.5 . . ?
H3B C3 H3C 109.5 . . ?
C1 C4 H4A 109.5 . . ?
C1 C4 H4B 109.5 . . ?
C1 C4 H4C 109.5 . . ?
H4A C4 H4B 109.5 . . ?
H4A C4 H4C 109.5 . . ?
H4B C4 H4C 109.5 . . ?
C6 C5 P1 118.06(14) . . ?
C10 C5 P1 124.04(13) . . ?
C10 C5 C6 117.90(17) . . ?
C5 C6 H6 119.5 . . ?
C7 C6 C5 121.10(18) . . ?
C7 C6 H6 119.5 . . ?
C6 C7 H7 120.0 . . ?
C8 C7 C6 120.03(18) . . ?
C8 C7 H7 120.0 . . ?
C7 C8 H8 120.1 . . ?
C7 C8 C9 119.81(18) . . ?
C9 C8 H8 120.1 . . ?
C8 C9 H9 119.9 . . ?
C8 C9 C10 120.17(18) . . ?
C10 C9 H9 119.9 . . ?
C5 C10 H10 119.5 . . ?
C9 C10 C5 120.98(17) . . ?
C9 C10 H10 119.5 . . ?
N1 C11 H11 105.3 . . ?
N1 C11 C12 112.27(14) . . ?
N1 C11 C16 115.11(13) . . ?
C12 C11 H11 105.3 . . ?
C16 C11 H11 105.3 . . ?
C16 C11 C12 112.56(14) . . ?
C11 C12 H12A 109.7 . . ?
C11 C12 H12B 109.7 . . ?
C11 C12 C13 110.00(15) . . ?
H12A C12 H12B 108.2 . . ?
C13 C12 H12A 109.7 . . ?
C13 C12 H12B 109.7 . . ?
C12 C13 H13A 109.4 . . ?
C12 C13 H13B 109.4 . . ?
H13A C13 H13B 108.0 . . ?
C14 C13 C12 111.04(15) . . ?
C14 C13 H13A 109.4 . . ?
C14 C13 H13B 109.4 . . ?
C13 C14 H14A 109.4 . . ?
C13 C14 H14B 109.4 . . ?
C13 C14 C15 111.14(15) . . ?
H14A C14 H14B 108.0 . . ?
C15 C14 H14A 109.4 . . ?
C15 C14 H14B 109.4 . . ?
C14 C15 H15A 109.4 . . ?
C14 C15 H15B 109.4 . . ?
C14 C15 C16 111.24(15) . . ?
H15A C15 H15B 108.0 . . ?
C16 C15 H15A 109.4 . . ?
C16 C15 H15B 109.4 . . ?
C11 C16 C15 109.19(14) . . ?
C11 C16 H16A 109.8 . . ?
C11 C16 H16B 109.8 . . ?
C15 C16 H16A 109.8 . . ?
C15 C16 H16B 109.8 . . ?
H16A C16 H16B 108.3 . . ?
N1 C17 H17 106.2 . . ?
N1 C17 C18 113.59(14) . . ?
N1 C17 C22 112.30(14) . . ?
C18 C17 H17 106.2 . . ?
C22 C17 H17 106.2 . . ?
C22 C17 C18 111.77(14) . . ?
C17 C18 H18A 109.7 . . ?
C17 C18 H18B 109.7 . . ?
H18A C18 H18B 108.2 . . ?
C19 C18 C17 109.79(15) . . ?
C19 C18 H18A 109.7 . . ?
C19 C18 H18B 109.7 . . ?
C18 C19 H19A 109.3 . . ?
C18 C19 H19B 109.3 . . ?
H19A C19 H19B 108.0 . . ?
C20 C19 C18 111.58(16) . . ?
C20 C19 H19A 109.3 . . ?
C20 C19 H19B 109.3 . . ?
C19 C20 H20A 109.2 . . ?
C19 C20 H20B 109.2 . . ?
H20A C20 H20B 107.9 . . ?
C21 C20 C19 111.88(16) . . ?
C21 C20 H20A 109.2 . . ?
C21 C20 H20B 109.2 . . ?
C20 C21 H21A 109.3 . . ?
C20 C21 H21B 109.3 . . ?
C20 C21 C22 111.40(17) . . ?
H21A C21 H21B 108.0 . . ?
C22 C21 H21A 109.3 . . ?
C22 C21 H21B 109.3 . . ?
C17 C22 C21 110.17(15) . . ?
C17 C22 H22A 109.6 . . ?
C17 C22 H22B 109.6 . . ?
C21 C22 H22A 109.6 . . ?
C21 C22 H22B 109.6 . . ?
H22A C22 H22B 108.1 . . ?

loop_
_geom_bond_atom_site_label_1
_geom_bond_atom_site_label_2
_geom_bond_distance
_geom_bond_site_symmetry_2
_geom_bond_publ_flag
Br1 B1 1.966(2) . ?
C1 P1 1.8838(17) . ?
C1 C2 1.541(2) . ?
C1 C3 1.523(2) . ?
C1 C4 1.532(3) . ?
P1 B1 1.9536(19) . ?
P1 C5 1.8414(19) . ?
N1 B1 1.393(2) . ?
N1 C11 1.496(2) . ?
N1 C17 1.485(2) . ?
C2 H2A 0.9800 . ?
C2 H2B 0.9800 . ?
C2 H2C 0.9800 . ?
C3 H3A 0.9800 . ?
C3 H3B 0.9800 . ?
C3 H3C 0.9800 . ?
C4 H4A 0.9800 . ?
C4 H4B 0.9800 . ?
C4 H4C 0.9800 . ?
C5 C6 1.399(2) . ?
C5 C10 1.396(2) . ?
C6 H6 0.9500 . ?
C6 C7 1.392(3) . ?
C7 H7 0.9500 . ?
C7 C8 1.380(3) . ?
C8 H8 0.9500 . ?
C8 C9 1.388(3) . ?
C9 H9 0.9500 . ?
C9 C10 1.389(3) . ?
C10 H10 0.9500 . ?
C11 H11 1.0000 . ?
C11 C12 1.528(2) . ?
C11 C16 1.525(2) . ?
C12 H12A 0.9900 . ?
C12 H12B 0.9900 . ?
C12 C13 1.533(2) . ?
C13 H13A 0.9900 . ?
C13 H13B 0.9900 . ?
C13 C14 1.520(3) . ?
C14 H14A 0.9900 . ?
C14 H14B 0.9900 . ?
C14 C15 1.520(3) . ?
C15 H15A 0.9900 . ?
C15 H15B 0.9900 . ?
C15 C16 1.538(2) . ?
C16 H16A 0.9900 . ?
C16 H16B 0.9900 . ?
C17 H17 1.0000 . ?
C17 C18 1.534(2) . ?
C17 C22 1.528(3) . ?
C18 H18A 0.9900 . ?
C18 H18B 0.9900 . ?
C18 C19 1.528(3) . ?
C19 H19A 0.9900 . ?
C19 H19B 0.9900 . ?
C19 C20 1.521(3) . ?
C20 H20A 0.9900 . ?
C20 H20B 0.9900 . ?
C20 C21 1.521(3) . ?
C21 H21A 0.9900 . ?
C21 H21B 0.9900 . ?
C21 C22 1.536(3) . ?
C22 H22A 0.9900 . ?
C22 H22B 0.9900 . ?
